data_1567288
loop_
_publ_author_name
'Heck, Joshua'
'Metz, Fabian'
'Buchenau, S\"oren'
'Teubner, Melissa'
'Grimm-Lebsanft, Benjamin'
'Spaniol, Thomas P.'
'Hoffmann, Alexander'
'R\"ubhausen, Michael A.'
'Herres-Pawlis, Sonja'

_publ_section_title
;
 Manipulating electron transfer -- the influence of substituents on novel
 copper guanidine quinolinyl complexes
;
_journal_issue 28
_journal_name_full 'Chemical Science'
_journal_page_first 8274
_journal_page_last 8288
_journal_paper_doi 10.1039/D2SC02910C
_journal_volume 13
_journal_year 2022
_chemical_formula_moiety 'C18 H26 N4'
_chemical_formula_sum 'C18 H26 N4'
_chemical_formula_weight 298.43
_space_group_crystal_system triclinic
_space_group_IT_number 2
_space_group_name_Hall '-P 1'
_space_group_name_H-M_alt 'P -1'
_atom_sites_solution_hydrogens geom
_audit_creation_method SHELXL-2018/3
_audit_update_record
;
2022-01-06 deposited with the CCDC.	2022-07-06 downloaded from the CCDC.
;
_cell_angle_alpha 103.63(3)
_cell_angle_beta 98.86(3)
_cell_angle_gamma 93.79(3)
_cell_formula_units_Z 2
_cell_length_a 6.8997(14)
_cell_length_b 10.446(2)
_cell_length_c 12.234(2)
_cell_measurement_reflns_used 7175
_cell_measurement_temperature 100(2)
_cell_measurement_theta_max 68.35
_cell_measurement_theta_min 3.77
_cell_volume 841.9(3)
_computing_cell_refinement
;
X-Area Recipe 1.33.0.0 (STOE, 2015)
;
_computing_data_collection
;
X-Area Pilatus3_SV 1.31.131.0 (STOE, 2017)
;
_computing_data_reduction
;
X-Area Integrate 1.71.0.0 (STOE, 2016)
X-Area LANA 1.71.4.0 (STOE, 2017)
;
_computing_molecular_graphics SHELXTL
_computing_publication_material
;
STOE & Cie GmbH, X-Area, software package for collecting single-crystal or
multi-domain crystal data on STOE area-detector diffractometers, for image 
processing, for the correction and scaling of reflection intensities and 
for outlier rejection, version 1.77, Darmstadt 2016
;
_computing_structure_refinement 'SHELXL-2018/3 (Sheldrick, 2018)'
_computing_structure_solution 'SHELXT 2014/4 (Sheldrick, 2014)'
_diffrn_ambient_temperature 100
_diffrn_detector 'Hybrid Pixel Counting Detector'
_diffrn_detector_area_resol_mean 5.81
_diffrn_detector_type 'Dectris Pilatus 200K'
_diffrn_measured_fraction_theta_full 0.872
_diffrn_measured_fraction_theta_max 0.909
_diffrn_measurement_details ' 3434 frames, detector distance = 60 mm'
_diffrn_measurement_device '4-circle diffractometer'
_diffrn_measurement_device_type 'STOE STADIVARI'
_diffrn_measurement_method 'rotation method, \w scans'
_diffrn_radiation_collimation '0.5 mm diameter'
_diffrn_radiation_monochromator 'Graded multilayer mirror'
_diffrn_radiation_polarisn_norm 270
_diffrn_radiation_probe x-ray
_diffrn_radiation_type 'Cu K\a'
_diffrn_radiation_wavelength 1.54186
_diffrn_reflns_av_R_equivalents 0.0238
_diffrn_reflns_av_unetI/netI 0.0161
_diffrn_reflns_Laue_measured_fraction_full 0.872
_diffrn_reflns_Laue_measured_fraction_max 0.909
_diffrn_reflns_limit_h_max 8
_diffrn_reflns_limit_h_min -7
_diffrn_reflns_limit_k_max 12
_diffrn_reflns_limit_k_min -10
_diffrn_reflns_limit_l_max 14
_diffrn_reflns_limit_l_min -11
_diffrn_reflns_number 4739
_diffrn_reflns_point_group_measured_fraction_full 0.872
_diffrn_reflns_point_group_measured_fraction_max 0.909
_diffrn_reflns_theta_full 25.000
_diffrn_reflns_theta_max 67.811
_diffrn_reflns_theta_min 3.776
_diffrn_source 'sealed x-ray tube'
_diffrn_source_current 1.000
_diffrn_source_power 0.050
_diffrn_source_target Cu
_diffrn_source_type 'Xenocs Cu microfocus tube'
_diffrn_source_voltage 50
_exptl_absorpt_coefficient_mu 0.553
_exptl_absorpt_correction_T_max 0.9689
_exptl_absorpt_correction_T_min 0.0141
_exptl_absorpt_correction_type multi-scan
_exptl_absorpt_process_details
;
STOE X-Red32, absorption correction by Gaussian integration, analogous to
P. Coppens, "The Evaluation of Absorption and Extinction in Single-Crystal
Structure Analysis", published in: F. R. Ahmed (Editor), "Crystallographic
Computing", Munksgaard, Copenhagen (1970), 255 - 270.
;
_exptl_crystal_colour colourless
_exptl_crystal_density_diffrn 1.177
_exptl_crystal_description plate
_exptl_crystal_F_000 324
_exptl_crystal_size_max 0.130
_exptl_crystal_size_mid 0.070
_exptl_crystal_size_min 0.020
_refine_diff_density_max 0.186
_refine_diff_density_min -0.267
_refine_diff_density_rms 0.044
_refine_ls_extinction_method none
_refine_ls_goodness_of_fit_ref 1.098
_refine_ls_hydrogen_treatment constr
_refine_ls_matrix_type full
_refine_ls_number_parameters 206
_refine_ls_number_reflns 2782
_refine_ls_number_restraints 0
_refine_ls_restrained_S_all 1.098
_refine_ls_R_factor_all 0.0582
_refine_ls_R_factor_gt 0.0507
_refine_ls_shift/su_max 0.000
_refine_ls_shift/su_mean 0.000
_refine_ls_structure_factor_coef Fsqd
_refine_ls_weighting_details 'w=1/[\s^2^(Fo^2^)+(0.0633P)^2^+0.4502P] where P=(Fo^2^+2Fc^2^)/3'
_refine_ls_weighting_scheme calc
_refine_ls_wR_factor_gt 0.1285
_refine_ls_wR_factor_ref 0.1370
_reflns_Friedel_coverage 0.000
_reflns_number_gt 2460
_reflns_number_total 2782
_reflns_threshold_expression 'I > 2\s(I)'
_cod_data_source_file d2sc02910c2.cif
_cod_data_source_block L3
_cod_database_code 1567288
_shelx_shelxl_version_number 2018/3
_shelx_space_group_comment
;
The symmetry employed for this shelxl refinement is uniquely defined
by the following loop, which should always be used as a source of
symmetry information in preference to the above space-group names.
They are only intended as comments.
;
_shelx_estimated_absorpt_t_min 0.932
_shelx_estimated_absorpt_t_max 0.989
_exptl_absorpt_special_details
;
Afterwards scaling of reflection intensities was performed within STOE LANA.
J. Koziskova, F. Hahn, J. Richter, J. Kozisek, "Comparison of different
absorption corrections on the model structure of tetrakis(\m~2~-acetato)-
diaqua-di-copper(II)", Acta Chimica Slovaca, vol. 9, no. 2, 2016, pp. 136 - 140.
;

loop_
_space_group_symop_operation_xyz
'x, y, z'
'-x, -y, -z'

loop_
_atom_site_label
_atom_site_type_symbol
_atom_site_fract_x
_atom_site_fract_y
_atom_site_fract_z
_atom_site_U_iso_or_equiv
_atom_site_adp_type
_atom_site_occupancy
_atom_site_site_symmetry_order
_atom_site_calc_flag
_atom_site_refinement_flags_posn
_atom_site_refinement_flags_adp
_atom_site_refinement_flags_occupancy
_atom_site_disorder_assembly
_atom_site_disorder_group
N1 N 0.7775(2) 0.62880(14) 0.42378(12) 0.0267(3) Uani 1 1 d . . . . .
C1 C 0.6175(3) 0.68725(17) 0.42747(14) 0.0266(4) Uani 1 1 d . . . . .
N3 N 0.4294(2) 0.63169(15) 0.37923(13) 0.0289(4) Uani 1 1 d . . . . .
C3 C 0.5123(3) 0.8525(2) 0.57903(17) 0.0374(5) Uani 1 1 d . . . . .
H3A H 0.486896 0.945440 0.589671 0.056 Uiso 1 1 calc R U . . .
H3B H 0.584085 0.839516 0.650538 0.056 Uiso 1 1 calc R U . . .
H3C H 0.386574 0.795773 0.557256 0.056 Uiso 1 1 calc R U . . .
N2 N 0.6301(2) 0.81786(15) 0.48924(13) 0.0301(4) Uani 1 1 d . . . . .
C2 C 0.8254(3) 0.89019(19) 0.51726(18) 0.0371(5) Uani 1 1 d . . . . .
H2A H 0.890052 0.871112 0.450154 0.056 Uiso 1 1 calc R U . . .
H2B H 0.903861 0.862867 0.580052 0.056 Uiso 1 1 calc R U . . .
H2C H 0.814144 0.985427 0.540489 0.056 Uiso 1 1 calc R U . . .
C5 C 0.3784(3) 0.48905(18) 0.34729(16) 0.0315(4) Uani 1 1 d . . . . .
H5A H 0.394645 0.453519 0.268016 0.047 Uiso 1 1 calc R U . . .
H5B H 0.240938 0.468841 0.354593 0.047 Uiso 1 1 calc R U . . .
H5C H 0.465170 0.448579 0.397708 0.047 Uiso 1 1 calc R U . . .
N4 N 0.7497(2) 0.66613(15) 0.20505(12) 0.0265(3) Uani 1 1 d . . . . .
C4 C 0.2778(3) 0.7074(2) 0.33600(17) 0.0352(5) Uani 1 1 d . . . . .
H4A H 0.231766 0.668586 0.254224 0.053 Uiso 1 1 calc R U . . .
H4B H 0.333277 0.799479 0.347883 0.053 Uiso 1 1 calc R U . . .
H4C H 0.166699 0.705066 0.376924 0.053 Uiso 1 1 calc R U . . .
C7 C 0.7453(3) 0.5833(2) 0.00484(16) 0.0331(4) Uani 1 1 d . . . . .
H7 H 0.731130 0.600002 -0.068874 0.040 Uiso 1 1 calc R U . . .
C6 C 0.7414(2) 0.68736(19) 0.10191(15) 0.0283(4) Uani 1 1 d . . . . .
C9 C 0.7903(3) 0.43413(18) 0.12719(16) 0.0294(4) Uani 1 1 d . . . . .
C8 C 0.7696(3) 0.4587(2) 0.01765(16) 0.0337(4) Uani 1 1 d . . . . .
H8 H 0.772629 0.388485 -0.047294 0.040 Uiso 1 1 calc R U . . .
C10 C 0.8316(3) 0.31008(19) 0.14895(17) 0.0327(4) Uani 1 1 d . . . . .
H10 H 0.839459 0.236630 0.087540 0.039 Uiso 1 1 calc R U . . .
C11 C 0.8600(3) 0.29698(19) 0.25857(17) 0.0332(4) Uani 1 1 d . . . . .
H11 H 0.891869 0.214734 0.273023 0.040 Uiso 1 1 calc R U . . .
C12 C 0.8429(3) 0.40253(18) 0.34991(16) 0.0303(4) Uani 1 1 d . . . . .
H12 H 0.867044 0.391210 0.425452 0.036 Uiso 1 1 calc R U . . .
C13 C 0.7916(2) 0.52331(18) 0.33276(15) 0.0259(4) Uani 1 1 d . . . . .
C14 C 0.7732(2) 0.54196(17) 0.21903(15) 0.0254(4) Uani 1 1 d . . . . .
C15 C 0.7411(3) 0.83209(19) 0.09721(15) 0.0305(4) Uani 1 1 d . . . . .
C16 C 0.6968(3) 0.8488(2) -0.02509(17) 0.0376(5) Uani 1 1 d . . . . .
H16A H 0.799296 0.813078 -0.067129 0.056 Uiso 1 1 calc R U . . .
H16B H 0.694717 0.943078 -0.022933 0.056 Uiso 1 1 calc R U . . .
H16C H 0.568122 0.800962 -0.063350 0.056 Uiso 1 1 calc R U . . .
C17 C 0.9485(3) 0.9021(2) 0.15306(17) 0.0364(5) Uani 1 1 d . . . . .
H17A H 1.046534 0.859756 0.110771 0.055 Uiso 1 1 calc R U . . .
H17B H 0.977385 0.895402 0.232378 0.055 Uiso 1 1 calc R U . . .
H17C H 0.953482 0.995618 0.151562 0.055 Uiso 1 1 calc R U . . .
C18 C 0.5894(3) 0.8977(2) 0.16558(18) 0.0386(5) Uani 1 1 d . . . . .
H18A H 0.598175 0.992403 0.167930 0.058 Uiso 1 1 calc R U . . .
H18B H 0.616777 0.886524 0.243585 0.058 Uiso 1 1 calc R U . . .
H18C H 0.456441 0.856190 0.128819 0.058 Uiso 1 1 calc R U . . .

loop_
_atom_site_aniso_label
_atom_site_aniso_U_11
_atom_site_aniso_U_22
_atom_site_aniso_U_33
_atom_site_aniso_U_23
_atom_site_aniso_U_13
_atom_site_aniso_U_12
N1 0.0248(7) 0.0308(8) 0.0235(7) 0.0062(6) 0.0031(6) -0.0008(6)
C1 0.0273(9) 0.0318(9) 0.0207(8) 0.0066(7) 0.0058(7) -0.0019(7)
N3 0.0233(7) 0.0319(8) 0.0297(8) 0.0049(6) 0.0045(6) -0.0011(6)
C3 0.0426(11) 0.0370(11) 0.0319(10) 0.0026(8) 0.0138(9) 0.0035(9)
N2 0.0297(8) 0.0299(8) 0.0281(8) 0.0021(6) 0.0078(6) -0.0013(6)
C2 0.0318(10) 0.0320(10) 0.0426(11) 0.0041(9) 0.0032(8) -0.0038(8)
C5 0.0274(9) 0.0323(9) 0.0306(9) 0.0005(8) 0.0069(8) -0.0037(7)
N4 0.0198(7) 0.0334(8) 0.0258(8) 0.0072(6) 0.0037(6) 0.0015(6)
C4 0.0269(9) 0.0413(11) 0.0364(10) 0.0088(9) 0.0041(8) 0.0044(8)
C7 0.0308(10) 0.0436(11) 0.0242(9) 0.0074(8) 0.0050(7) 0.0032(8)
C6 0.0194(8) 0.0387(10) 0.0267(9) 0.0077(8) 0.0044(7) 0.0021(7)
C9 0.0206(8) 0.0349(10) 0.0305(9) 0.0036(8) 0.0059(7) 0.0002(7)
C8 0.0319(10) 0.0387(11) 0.0269(9) 0.0003(8) 0.0068(8) 0.0024(8)
C10 0.0277(9) 0.0312(10) 0.0359(10) 0.0009(8) 0.0079(8) 0.0009(7)
C11 0.0259(9) 0.0313(10) 0.0419(11) 0.0087(8) 0.0053(8) 0.0022(7)
C12 0.0243(9) 0.0350(10) 0.0325(10) 0.0112(8) 0.0037(7) 0.0009(7)
C13 0.0175(8) 0.0315(9) 0.0269(9) 0.0057(7) 0.0029(7) -0.0021(7)
C14 0.0182(8) 0.0309(9) 0.0255(9) 0.0050(7) 0.0029(7) 0.0003(7)
C15 0.0282(9) 0.0372(10) 0.0278(9) 0.0107(8) 0.0064(7) 0.0031(8)
C16 0.0348(10) 0.0478(12) 0.0331(10) 0.0162(9) 0.0046(8) 0.0053(9)
C17 0.0347(10) 0.0374(10) 0.0360(10) 0.0089(9) 0.0048(8) 0.0005(8)
C18 0.0386(11) 0.0413(11) 0.0432(11) 0.0172(9) 0.0155(9) 0.0118(9)

loop_
_atom_type_symbol
_atom_type_description
_atom_type_scat_dispersion_real
_atom_type_scat_dispersion_imag
_atom_type_scat_source
C C 0.0181 0.0091 'International Tables Vol C Tables 4.2.6.8 and 6.1.1.4'
H H 0.0000 0.0000 'International Tables Vol C Tables 4.2.6.8 and 6.1.1.4'
N N 0.0311 0.0180 'International Tables Vol C Tables 4.2.6.8 and 6.1.1.4'

loop_
_geom_angle_atom_site_label_1
_geom_angle_atom_site_label_2
_geom_angle_atom_site_label_3
_geom_angle
_geom_angle_site_symmetry_1
_geom_angle_site_symmetry_3
_geom_angle_publ_flag
C1 N1 C13 121.13(15) . . ?
N1 C1 N3 126.69(16) . . ?
N1 C1 N2 119.02(16) . . ?
N3 C1 N2 114.23(16) . . ?
C1 N3 C5 121.53(16) . . ?
C1 N3 C4 122.51(16) . . ?
C5 N3 C4 114.89(15) . . ?
N2 C3 H3A 109.5 . . ?
N2 C3 H3B 109.5 . . ?
H3A C3 H3B 109.5 . . ?
N2 C3 H3C 109.5 . . ?
H3A C3 H3C 109.5 . . ?
H3B C3 H3C 109.5 . . ?
C1 N2 C2 115.80(16) . . ?
C1 N2 C3 119.25(15) . . ?
C2 N2 C3 113.61(16) . . ?
N2 C2 H2A 109.5 . . ?
N2 C2 H2B 109.5 . . ?
H2A C2 H2B 109.5 . . ?
N2 C2 H2C 109.5 . . ?
H2A C2 H2C 109.5 . . ?
H2B C2 H2C 109.5 . . ?
N3 C5 H5A 109.5 . . ?
N3 C5 H5B 109.5 . . ?
H5A C5 H5B 109.5 . . ?
N3 C5 H5C 109.5 . . ?
H5A C5 H5C 109.5 . . ?
H5B C5 H5C 109.5 . . ?
C6 N4 C14 119.17(16) . . ?
N3 C4 H4A 109.5 . . ?
N3 C4 H4B 109.5 . . ?
H4A C4 H4B 109.5 . . ?
N3 C4 H4C 109.5 . . ?
H4A C4 H4C 109.5 . . ?
H4B C4 H4C 109.5 . . ?
C8 C7 C6 119.61(17) . . ?
C8 C7 H7 120.2 . . ?
C6 C7 H7 120.2 . . ?
N4 C6 C7 121.74(17) . . ?
N4 C6 C15 115.32(16) . . ?
C7 C6 C15 122.82(16) . . ?
C8 C9 C14 116.72(17) . . ?
C8 C9 C10 123.55(17) . . ?
C14 C9 C10 119.70(17) . . ?
C7 C8 C9 120.10(17) . . ?
C7 C8 H8 120.0 . . ?
C9 C8 H8 120.0 . . ?
C11 C10 C9 119.67(17) . . ?
C11 C10 H10 120.2 . . ?
C9 C10 H10 120.2 . . ?
C10 C11 C12 121.15(18) . . ?
C10 C11 H11 119.4 . . ?
C12 C11 H11 119.4 . . ?
C13 C12 C11 121.51(17) . . ?
C13 C12 H12 119.2 . . ?
C11 C12 H12 119.2 . . ?
C12 C13 N1 121.46(16) . . ?
C12 C13 C14 118.16(17) . . ?
N1 C13 C14 120.06(16) . . ?
N4 C14 C9 122.45(16) . . ?
N4 C14 C13 117.93(16) . . ?
C9 C14 C13 119.53(16) . . ?
C6 C15 C16 112.96(16) . . ?
C6 C15 C18 109.89(15) . . ?
C16 C15 C18 109.34(16) . . ?
C6 C15 C17 107.31(15) . . ?
C16 C15 C17 108.30(16) . . ?
C18 C15 C17 108.93(17) . . ?
C15 C16 H16A 109.5 . . ?
C15 C16 H16B 109.5 . . ?
H16A C16 H16B 109.5 . . ?
C15 C16 H16C 109.5 . . ?
H16A C16 H16C 109.5 . . ?
H16B C16 H16C 109.5 . . ?
C15 C17 H17A 109.5 . . ?
C15 C17 H17B 109.5 . . ?
H17A C17 H17B 109.5 . . ?
C15 C17 H17C 109.5 . . ?
H17A C17 H17C 109.5 . . ?
H17B C17 H17C 109.5 . . ?
C15 C18 H18A 109.5 . . ?
C15 C18 H18B 109.5 . . ?
H18A C18 H18B 109.5 . . ?
C15 C18 H18C 109.5 . . ?
H18A C18 H18C 109.5 . . ?
H18B C18 H18C 109.5 . . ?

loop_
_geom_bond_atom_site_label_1
_geom_bond_atom_site_label_2
_geom_bond_distance
_geom_bond_site_symmetry_2
_geom_bond_publ_flag
N1 C1 1.298(2) . ?
N1 C13 1.391(2) . ?
C1 N3 1.369(2) . ?
C1 N2 1.385(2) . ?
N3 C5 1.453(2) . ?
N3 C4 1.461(2) . ?
C3 N2 1.458(2) . ?
C3 H3A 0.9800 . ?
C3 H3B 0.9800 . ?
C3 H3C 0.9800 . ?
N2 C2 1.451(2) . ?
C2 H2A 0.9800 . ?
C2 H2B 0.9800 . ?
C2 H2C 0.9800 . ?
C5 H5A 0.9800 . ?
C5 H5B 0.9800 . ?
C5 H5C 0.9800 . ?
N4 C6 1.325(2) . ?
N4 C14 1.365(2) . ?
C4 H4A 0.9800 . ?
C4 H4B 0.9800 . ?
C4 H4C 0.9800 . ?
C7 C8 1.365(3) . ?
C7 C6 1.413(3) . ?
C7 H7 0.9500 . ?
C6 C15 1.527(3) . ?
C9 C8 1.411(3) . ?
C9 C14 1.417(3) . ?
C9 C10 1.421(3) . ?
C8 H8 0.9500 . ?
C10 C11 1.366(3) . ?
C10 H10 0.9500 . ?
C11 C12 1.398(3) . ?
C11 H11 0.9500 . ?
C12 C13 1.387(3) . ?
C12 H12 0.9500 . ?
C13 C14 1.438(2) . ?
C15 C16 1.534(3) . ?
C15 C18 1.536(3) . ?
C15 C17 1.541(3) . ?
C16 H16A 0.9800 . ?
C16 H16B 0.9800 . ?
C16 H16C 0.9800 . ?
C17 H17A 0.9800 . ?
C17 H17B 0.9800 . ?
C17 H17C 0.9800 . ?
C18 H18A 0.9800 . ?
C18 H18B 0.9800 . ?
C18 H18C 0.9800 . ?

loop_
_geom_torsion_atom_site_label_1
_geom_torsion_atom_site_label_2
_geom_torsion_atom_site_label_3
_geom_torsion_atom_site_label_4
_geom_torsion
_geom_torsion_site_symmetry_1
_geom_torsion_site_symmetry_2
_geom_torsion_site_symmetry_3
_geom_torsion_site_symmetry_4
_geom_torsion_publ_flag
C13 N1 C1 N3 28.5(3) . . . . ?
C13 N1 C1 N2 -154.24(16) . . . . ?
N1 C1 N3 C5 19.5(3) . . . . ?
N2 C1 N3 C5 -157.94(16) . . . . ?
N1 C1 N3 C4 -148.14(18) . . . . ?
N2 C1 N3 C4 34.4(2) . . . . ?
N1 C1 N2 C2 17.2(2) . . . . ?
N3 C1 N2 C2 -165.13(16) . . . . ?
N1 C1 N2 C3 -124.08(19) . . . . ?
N3 C1 N2 C3 53.5(2) . . . . ?
C14 N4 C6 C7 3.6(2) . . . . ?
C14 N4 C6 C15 -172.60(14) . . . . ?
C8 C7 C6 N4 -3.8(3) . . . . ?
C8 C7 C6 C15 172.03(17) . . . . ?
C6 C7 C8 C9 0.1(3) . . . . ?
C14 C9 C8 C7 3.5(3) . . . . ?
C10 C9 C8 C7 -174.86(17) . . . . ?
C8 C9 C10 C11 176.43(17) . . . . ?
C14 C9 C10 C11 -1.9(3) . . . . ?
C9 C10 C11 C12 2.1(3) . . . . ?
C10 C11 C12 C13 1.7(3) . . . . ?
C11 C12 C13 N1 -179.05(16) . . . . ?
C11 C12 C13 C14 -5.5(3) . . . . ?
C1 N1 C13 C12 -125.13(19) . . . . ?
C1 N1 C13 C14 61.5(2) . . . . ?
C6 N4 C14 C9 0.3(2) . . . . ?
C6 N4 C14 C13 176.97(15) . . . . ?
C8 C9 C14 N4 -3.8(2) . . . . ?
C10 C9 C14 N4 174.57(16) . . . . ?
C8 C9 C14 C13 179.60(16) . . . . ?
C10 C9 C14 C13 -2.0(2) . . . . ?
C12 C13 C14 N4 -171.13(15) . . . . ?
N1 C13 C14 N4 2.5(2) . . . . ?
C12 C13 C14 C9 5.6(2) . . . . ?
N1 C13 C14 C9 179.22(15) . . . . ?
N4 C6 C15 C16 -170.41(15) . . . . ?
C7 C6 C15 C16 13.5(2) . . . . ?
N4 C6 C15 C18 -48.0(2) . . . . ?
C7 C6 C15 C18 135.88(18) . . . . ?
N4 C6 C15 C17 70.30(19) . . . . ?
C7 C6 C15 C17 -105.82(19) . . . . ?
